data_7024706
loop_
_publ_author_name
'Semenaka, Valentyna V.'
'Nesterova, Oksana V.'
'Kokozay, Volodymyr N.'
'Zybatyuk, Roman I.'
'Shishkin, Oleg V.'
'Boca, Roman'
'Shevchenko, Denys V.'
'Huang, Ping'
'Styring, Stenbj\"orn'

_publ_section_title
;
 Direct synthesis of an heterometallic {Mn(II)3Cr(III)4} wheel by
 decomposition of Reineckes salt.
;
_journal_issue 9
_journal_name_full 'Dalton transactions (Cambridge, England : 2003)'
_journal_page_first 2344
_journal_page_last 2349
_journal_paper_doi 10.1039/b920375c
_journal_volume 39
_journal_year 2010
_chemical_formula_moiety 'C42 H78 Cr4 Mn3 N12 O18 S6'
_chemical_formula_sum 'C42 H78 Cr4 Mn3 N12 O18 S6'
_chemical_formula_weight 1609.68
_chemical_name_systematic
;
?
;
_space_group_IT_number 15
_symmetry_space_group_name_Hall '-C 2yc'
_symmetry_space_group_name_H-M 'C 1 2/c 1'
_atom_sites_solution_hydrogens geom
_atom_sites_solution_primary direct
_atom_sites_solution_secondary difmap
_audit_creation_date 2008-09-11T04:31:31-00:00
_audit_creation_method 'WinGX routine CIF_UPDATE'
_cell_angle_alpha 90
_cell_angle_beta 100.299(2)
_cell_angle_gamma 90
_cell_formula_units_Z 4
_cell_length_a 19.9241(5)
_cell_length_b 22.2291(4)
_cell_length_c 17.1570(4)
_cell_measurement_temperature 100(2)
_cell_volume 7476.3(3)
_computing_structure_refinement 'SHELXL-97 (Sheldrick, 1997)'
_diffrn_ambient_temperature 100(2)
_diffrn_measured_fraction_theta_full 0.989
_diffrn_measured_fraction_theta_max 0.989
_diffrn_radiation_monochromator graphite
_diffrn_radiation_type MoK\a
_diffrn_radiation_wavelength 0.71073
_diffrn_reflns_av_R_equivalents 0.0309
_diffrn_reflns_av_unetI/netI 0.0461
_diffrn_reflns_limit_h_max 25
_diffrn_reflns_limit_h_min -25
_diffrn_reflns_limit_k_max 28
_diffrn_reflns_limit_k_min 0
_diffrn_reflns_limit_l_max 22
_diffrn_reflns_limit_l_min 0
_diffrn_reflns_number 29020
_diffrn_reflns_theta_full 27.5
_diffrn_reflns_theta_max 27.5
_diffrn_reflns_theta_min 2.62
_exptl_absorpt_coefficient_mu 1.279
_exptl_absorpt_correction_T_max 0.8
_exptl_absorpt_correction_T_min 0.6
_exptl_absorpt_correction_type multi-scan
_exptl_absorpt_process_details
;
CrysAlis RED, Oxford Diffraction Ltd.,
Version 1.171.32.24 (release 21-04-2008 CrysAlis171 .NET)
(compiled Apr 21 2008,18:23:10)
Empirical absorption correction using spherical harmonics,
implemented in SCALE3 ABSPACK scaling algorithm.
;
_exptl_crystal_density_diffrn 1.415
_exptl_crystal_density_method 'not measured'
_exptl_crystal_F_000 3276
_exptl_crystal_size_max .3
_exptl_crystal_size_mid .2
_exptl_crystal_size_min .1
_platon_squeeze_details
;
;
_refine_diff_density_max 0.739
_refine_diff_density_min -0.471
_refine_diff_density_rms 0.079
_refine_ls_extinction_method none
_refine_ls_goodness_of_fit_ref 0.996
_refine_ls_hydrogen_treatment constr
_refine_ls_matrix_type full
_refine_ls_number_parameters 422
_refine_ls_number_reflns 8510
_refine_ls_number_restraints 0
_refine_ls_restrained_S_all 0.996
_refine_ls_R_factor_all 0.0878
_refine_ls_R_factor_gt 0.0578
_refine_ls_shift/su_max 0.001
_refine_ls_shift/su_mean 0
_refine_ls_structure_factor_coef Fsqd
_refine_ls_weighting_details 'calc w=1/[\s^2^(Fo^2^)+(0.1100P)^2^+0.0000P] where P=(Fo^2^+2Fc^2^)/3'
_refine_ls_weighting_scheme calc
_refine_ls_wR_factor_gt 0.1745
_refine_ls_wR_factor_ref 0.1831
_reflns_number_gt 4839
_reflns_number_total 8510
_reflns_threshold_expression >2sigma(I)
_cod_data_source_file b920375c.txt
_cod_data_source_block koko257
_cod_database_code 7024706

loop_
_symmetry_equiv_pos_as_xyz
'x, y, z'
'-x, y, -z+1/2'
'x+1/2, y+1/2, z'
'-x+1/2, y+1/2, -z+1/2'
'-x, -y, -z'
'x, -y, z-1/2'
'-x+1/2, -y+1/2, -z'
'x+1/2, -y+1/2, z-1/2'

loop_
_atom_site_label
_atom_site_type_symbol
_atom_site_fract_x
_atom_site_fract_y
_atom_site_fract_z
_atom_site_U_iso_or_equiv
_atom_site_adp_type
_atom_site_occupancy
_atom_site_symmetry_multiplicity
_atom_site_calc_flag
_atom_site_refinement_flags
_atom_site_disorder_assembly
_atom_site_disorder_group
Mn1 Mn 0.75 0.25 0.5 0.0405(2) Uani 1 2 d S . .
Mn2 Mn 0.70287(4) 0.10984(3) 0.47094(4) 0.0632(2) Uani 1 1 d . . .
Cr1 Cr 0.86146(3) 0.14837(3) 0.46769(4) 0.0524(2) Uani 1 1 d . . .
Cr2 Cr 0.59056(3) 0.21263(3) 0.49332(4) 0.0561(2) Uani 1 1 d . . .
S1A S 0.8794(3) -0.0059(3) 0.2749(3) 0.196(3) Uani 0.5 1 d P A 1
S1B S 0.9630(4) 0.0550(3) 0.2656(3) 0.181(2) Uani 0.5 1 d P . 2
S2 S 0.36440(11) 0.24715(11) 0.34448(11) 0.1318(7) Uani 1 1 d . . .
S3 S 0.62219(14) -0.06537(10) 0.59088(11) 0.1559(11) Uani 1 1 d . . .
O1 O 0.69056(12) 0.18210(11) 0.55024(14) 0.0491(6) Uani 1 1 d . . .
O2 O 0.75886(14) 0.17663(11) 0.41627(14) 0.0547(7) Uani 1 1 d . . .
O3 O 0.85327(13) 0.21792(13) 0.55312(14) 0.0563(7) Uani 1 1 d . . .
O4 O 0.80104(19) 0.08839(13) 0.51045(19) 0.0763(9) Uani 1 1 d . . .
O5 O 0.61024(15) 0.14414(14) 0.42489(17) 0.0664(8) Uani 1 1 d . . .
O6 O 0.58938(15) 0.28175(15) 0.56915(17) 0.0692(8) Uani 1 1 d . . .
O7A O 0.4533(4) 0.0985(4) 0.6723(5) 0.100(3) Uani 0.5 1 d P B 1
H7A H 0.4812 0.1087 0.7136 0.151 Uiso 0.5 1 d PR B 1
O7B O 0.5236(5) 0.0482(5) 0.6782(6) 0.128(4) Uani 0.5 1 d P B 2
H7B H 0.4994 0.042 0.7136 0.191 Uiso 0.5 1 d PR B 2
O8 O 0.7530(3) -0.0787(2) 0.2965(3) 0.151(2) Uani 1 1 d . . .
H8 H 0.7226 -0.1058 0.2936 0.226 Uiso 1 1 d R . .
O9A O 1.1181(7) 0.0890(6) 0.5752(8) 0.274(7) Uani 0.844(14) 1 d P C 1
H9A H 1.1272 0.1264 0.5757 0.411 Uiso 0.844(14) 1 d PR C 1
O9B O 1.0974(11) 0.1133(11) 0.6626(19) 0.095(13) Uani 0.156(14) 1 d P C 2
H9B H 1.1381 0.1001 0.6726 0.143 Uiso 0.156(14) 1 d PR C 2
N1 N 0.9340(3) 0.1120(2) 0.5684(3) 0.119(2) Uani 1 1 d . . .
N2 N 0.8891(3) 0.0915(3) 0.3823(3) 0.1093(18) Uani 1 1 d . . .
N3 N 0.6871(3) 0.07244(17) 0.3497(2) 0.0813(12) Uani 1 1 d . . .
N4 N 0.56253(19) 0.16420(19) 0.5961(2) 0.0711(11) Uani 1 1 d . . .
N5 N 0.4917(3) 0.2227(2) 0.4312(3) 0.1013(15) Uani 1 1 d . . .
N6 N 0.6685(3) 0.0346(2) 0.5223(3) 0.1095(18) Uani 1 1 d . . .
C1 C 0.8737(2) 0.1934(3) 0.6307(3) 0.0884(18) Uani 1 1 d . . .
H1A H 0.8355 0.1701 0.6454 0.106 Uiso 1 1 calc R . .
H1B H 0.8848 0.2266 0.6694 0.106 Uiso 1 1 calc R . .
C2 C 0.9363(3) 0.1523(3) 0.6345(3) 0.0927(17) Uani 1 1 d . . .
H2A H 0.9774 0.1779 0.6382 0.111 Uiso 1 1 calc R . .
H2B H 0.9414 0.1282 0.6837 0.111 Uiso 1 1 calc R . .
C3 C 0.9167(6) 0.0508(3) 0.5730(5) 0.147(3) Uani 1 1 d . . .
H3A H 0.9403 0.0332 0.6235 0.176 Uiso 1 1 calc R . .
H3B H 0.9302 0.0281 0.5286 0.176 Uiso 1 1 calc R . .
C4 C 0.8350(4) 0.0481(3) 0.5679(4) 0.121(2) Uani 1 1 d . . .
H4A H 0.8188 0.0067 0.5544 0.145 Uiso 1 1 calc R . .
H4B H 0.8238 0.0583 0.6203 0.145 Uiso 1 1 calc R . .
C5A C 0.8783(7) 0.0478(7) 0.3396(7) 0.103(4) Uani 0.5 1 d P A 1
C5B C 0.9229(7) 0.0807(5) 0.3310(7) 0.081(3) Uani 0.5 1 d P A 2
C6 C 0.7332(3) 0.17594(19) 0.3338(2) 0.0656(12) Uani 1 1 d . . .
H6A H 0.7654 0.1975 0.3059 0.079 Uiso 1 1 calc R . .
H6B H 0.689 0.1974 0.3231 0.079 Uiso 1 1 calc R . .
C7 C 0.7236(3) 0.1129(2) 0.3023(3) 0.0749(13) Uani 1 1 d . . .
H7C H 0.6977 0.1145 0.2474 0.09 Uiso 1 1 calc R . .
H7D H 0.7689 0.0954 0.3002 0.09 Uiso 1 1 calc R . .
C8 C 0.6131(4) 0.0684(3) 0.3274(4) 0.111(2) Uani 1 1 d . . .
H8A H 0.5968 0.033 0.3535 0.134 Uiso 1 1 calc R . .
H8B H 0.6008 0.0626 0.2694 0.134 Uiso 1 1 calc R . .
C9 C 0.5789(3) 0.1227(3) 0.3499(3) 0.0955(18) Uani 1 1 d . . .
H9C H 0.5803 0.1545 0.3098 0.115 Uiso 1 1 calc R . .
H9D H 0.5305 0.1134 0.3508 0.115 Uiso 1 1 calc R . .
C10 C 0.5673(3) 0.2714(3) 0.6411(3) 0.0925(17) Uani 1 1 d . . .
H10A H 0.5371 0.3044 0.6522 0.111 Uiso 1 1 calc R . .
H10B H 0.6069 0.2694 0.685 0.111 Uiso 1 1 calc R . .
C11 C 0.5276(3) 0.2103(3) 0.6340(4) 0.0982(19) Uani 1 1 d . . .
H11A H 0.5227 0.1965 0.6876 0.118 Uiso 1 1 calc R . .
H11B H 0.4813 0.2165 0.6028 0.118 Uiso 1 1 calc R . .
C12 C 0.6251(2) 0.1410(2) 0.6447(2) 0.0645(12) Uani 1 1 d . . .
H12A H 0.6294 0.0978 0.6327 0.077 Uiso 1 1 calc R . .
H12B H 0.621 0.1444 0.7012 0.077 Uiso 1 1 calc R . .
C13 C 0.6891(2) 0.1729(2) 0.6325(2) 0.0618(11) Uani 1 1 d . . .
H13A H 0.692 0.2124 0.6597 0.074 Uiso 1 1 calc R . .
H13B H 0.7293 0.1489 0.6565 0.074 Uiso 1 1 calc R . .
C14 C 0.5155(3) 0.1136(3) 0.5655(3) 0.0948(19) Uani 1 1 d . B .
H14A H 0.4758 0.1313 0.53 0.114 Uiso 1 1 calc R . .
H14B H 0.5396 0.0879 0.5322 0.114 Uiso 1 1 calc R . .
C15 C 0.4888(4) 0.0737(4) 0.6219(5) 0.126(3) Uani 1 1 d . . .
H15A H 0.4595 0.043 0.5907 0.151 Uiso 0.5 1 calc PR B 1
H15B H 0.528 0.0522 0.6534 0.151 Uiso 0.5 1 calc PR B 1
H15C H 0.4519 0.0949 0.64 0.151 Uiso 0.5 1 d PR B 2
H15D H 0.4681 0.0409 0.5887 0.151 Uiso 0.5 1 d PR B 2
C16 C 0.4388(3) 0.2325(3) 0.3958(3) 0.0833(15) Uani 1 1 d . . .
C17 C 0.7218(4) 0.0094(3) 0.3566(4) 0.114(2) Uani 1 1 d . . .
H17A H 0.7701 0.0142 0.3823 0.136 Uiso 1 1 calc R . .
H17B H 0.6992 -0.0162 0.3914 0.136 Uiso 1 1 calc R . .
C18 C 0.7194(6) -0.0221(3) 0.2795(5) 0.181(5) Uani 1 1 d . . .
H18A H 0.6716 -0.0283 0.2531 0.217 Uiso 1 1 calc R . .
H18B H 0.743 0.0021 0.244 0.217 Uiso 1 1 calc R . .
C19 C 0.6501(3) -0.0072(3) 0.5508(3) 0.0950(18) Uani 1 1 d . . .
C20 C 1.0611(6) 0.0849(6) 0.5995(10) 0.107(4) Uani 0.5 1 d P . .
H20A H 1.0634 0.1065 0.6504 0.128 Uiso 0.844(14) 1 calc PR C 1
H20B H 1.0499 0.0422 0.6075 0.128 Uiso 0.844(14) 1 calc PR C 1
H20C H 1.042 0.0495 0.6204 0.128 Uiso 0.156(14) 1 d PR C 2
H20D H 1.0962 0.0707 0.5714 0.128 Uiso 0.156(14) 1 d PR C 2
C21 C 1.0120(3) 0.1109(4) 0.5408(5) 0.137(3) Uani 1 1 d . C .
H21A H 1.0091 0.0878 0.491 0.165 Uiso 1 1 calc R . .
H21B H 1.0258 0.1526 0.5307 0.165 Uiso 1 1 calc R . .

loop_
_atom_site_aniso_label
_atom_site_aniso_U_11
_atom_site_aniso_U_22
_atom_site_aniso_U_33
_atom_site_aniso_U_23
_atom_site_aniso_U_13
_atom_site_aniso_U_12
Mn1 0.0460(4) 0.0331(4) 0.0422(4) 0.0019(3) 0.0074(3) -0.0085(3)
Mn2 0.0769(5) 0.0464(4) 0.0661(4) -0.0064(3) 0.0125(3) -0.0199(3)
Cr1 0.0555(4) 0.0467(4) 0.0533(4) -0.0017(3) 0.0047(3) 0.0063(3)
Cr2 0.0571(4) 0.0568(4) 0.0575(4) 0.0045(3) 0.0182(3) -0.0143(3)
S1A 0.160(4) 0.267(7) 0.151(4) -0.133(5) -0.002(3) 0.077(4)
S1B 0.244(7) 0.175(5) 0.141(4) -0.035(4) 0.078(4) 0.060(4)
S2 0.1206(14) 0.167(2) 0.0947(12) 0.0092(12) -0.0170(10) -0.0128(13)
S3 0.239(3) 0.1282(16) 0.0836(11) 0.0283(11) -0.0165(13) -0.1009(17)
O1 0.0544(15) 0.0477(15) 0.0444(14) 0.0099(11) 0.0071(11) -0.0116(12)
O2 0.0823(19) 0.0383(13) 0.0407(14) 0.0020(11) 0.0031(13) -0.0069(13)
O3 0.0506(15) 0.0781(19) 0.0385(14) 0.0022(13) 0.0036(11) -0.0015(13)
O4 0.116(3) 0.0392(15) 0.073(2) 0.0148(14) 0.0149(18) 0.0048(16)
O5 0.0622(18) 0.0646(19) 0.0664(18) -0.0018(15) -0.0045(14) -0.0168(14)
O6 0.0703(19) 0.085(2) 0.0579(17) -0.0077(16) 0.0275(14) -0.0113(16)
O7A 0.090(5) 0.118(6) 0.108(6) 0.039(5) 0.058(5) 0.007(5)
O7B 0.106(6) 0.167(9) 0.106(7) 0.052(7) 0.007(5) -0.056(6)
O8 0.207(6) 0.073(3) 0.158(5) -0.030(3) -0.006(4) 0.015(3)
O9A 0.238(14) 0.321(15) 0.266(13) -0.014(11) 0.054(10) 0.049(11)
O9B 0.052(15) 0.075(17) 0.15(3) -0.005(15) 0.009(14) 0.004(11)
N1 0.139(5) 0.062(3) 0.126(4) -0.005(3) -0.058(4) 0.029(3)
N2 0.128(4) 0.109(4) 0.086(3) -0.020(3) 0.007(3) 0.048(3)
N3 0.125(4) 0.054(2) 0.064(2) -0.0196(19) 0.014(2) -0.033(2)
N4 0.062(2) 0.091(3) 0.063(2) 0.019(2) 0.0175(19) -0.017(2)
N5 0.099(4) 0.090(3) 0.120(4) 0.022(3) 0.034(3) 0.003(3)
N6 0.147(5) 0.086(3) 0.102(4) -0.016(3) 0.042(3) -0.054(3)
C1 0.063(3) 0.155(6) 0.045(2) 0.021(3) 0.004(2) -0.001(3)
C2 0.101(4) 0.091(4) 0.076(4) 0.026(3) -0.012(3) 0.001(3)
C3 0.231(10) 0.090(5) 0.107(5) 0.025(4) -0.006(6) 0.056(6)
C4 0.173(7) 0.072(4) 0.120(5) 0.050(4) 0.031(5) 0.021(4)
C5A 0.100(9) 0.137(12) 0.071(7) -0.027(8) 0.016(6) 0.043(9)
C5B 0.094(8) 0.058(6) 0.087(8) -0.005(6) 0.010(6) -0.002(6)
C6 0.092(3) 0.053(2) 0.048(2) -0.0061(19) 0.003(2) -0.018(2)
C7 0.104(4) 0.065(3) 0.054(3) -0.012(2) 0.010(2) -0.012(3)
C8 0.136(6) 0.107(5) 0.081(4) -0.018(4) -0.008(4) -0.062(4)
C9 0.089(4) 0.101(4) 0.086(4) -0.011(3) -0.015(3) -0.026(3)
C10 0.100(4) 0.124(5) 0.062(3) -0.001(3) 0.038(3) 0.003(4)
C11 0.081(4) 0.137(5) 0.086(4) 0.041(4) 0.042(3) 0.010(4)
C12 0.069(3) 0.074(3) 0.049(2) 0.015(2) 0.006(2) -0.012(2)
C13 0.060(2) 0.076(3) 0.049(2) 0.012(2) 0.0087(19) -0.017(2)
C14 0.072(3) 0.113(4) 0.093(4) 0.038(3) -0.006(3) -0.044(3)
C15 0.105(5) 0.148(7) 0.119(6) 0.048(5) 0.004(5) -0.057(5)
C16 0.095(4) 0.090(4) 0.070(3) 0.008(3) 0.029(3) -0.009(3)
C17 0.175(7) 0.069(4) 0.094(4) -0.026(3) 0.016(4) -0.014(4)
C18 0.338(14) 0.075(5) 0.106(6) -0.016(4) -0.024(7) 0.014(7)
C19 0.119(5) 0.090(4) 0.070(3) -0.012(3) 0.002(3) -0.050(4)
C20 0.050(6) 0.097(9) 0.168(13) -0.011(9) 0.002(8) 0.019(6)
C21 0.091(5) 0.135(6) 0.175(7) -0.053(6) -0.006(5) 0.038(5)

loop_
_atom_type_symbol
_atom_type_description
_atom_type_scat_dispersion_real
_atom_type_scat_dispersion_imag
_atom_type_scat_source
C C 0.0033 0.0016 'International Tables Vol C Tables 4.2.6.8 and 6.1.1.4'
H H 0 0 'International Tables Vol C Tables 4.2.6.8 and 6.1.1.4'
N N 0.0061 0.0033 'International Tables Vol C Tables 4.2.6.8 and 6.1.1.4'
O O 0.0106 0.006 'International Tables Vol C Tables 4.2.6.8 and 6.1.1.4'
S S 0.1246 0.1234 'International Tables Vol C Tables 4.2.6.8 and 6.1.1.4'
Cr Cr 0.3209 0.6236 'International Tables Vol C Tables 4.2.6.8 and 6.1.1.4'
Mn Mn 0.3368 0.7283 'International Tables Vol C Tables 4.2.6.8 and 6.1.1.4'

loop_
_geom_angle_atom_site_label_1
_geom_angle_atom_site_label_2
_geom_angle_atom_site_label_3
_geom_angle
_geom_angle_site_symmetry_1
_geom_angle_site_symmetry_3
O1 Mn1 O1 180.00(9) 7_656 .
O1 Mn1 O2 81.85(10) 7_656 7_656
O1 Mn1 O2 98.15(10) . 7_656
O1 Mn1 O2 98.15(10) 7_656 .
O1 Mn1 O2 81.85(10) . .
O2 Mn1 O2 180.0000(10) 7_656 .
O1 Mn1 O3 98.29(10) 7_656 7_656
O1 Mn1 O3 81.71(10) . 7_656
O2 Mn1 O3 81.55(10) 7_656 7_656
O2 Mn1 O3 98.45(10) . 7_656
O1 Mn1 O3 81.71(10) 7_656 .
O1 Mn1 O3 98.29(10) . .
O2 Mn1 O3 98.45(10) 7_656 .
O2 Mn1 O3 81.55(10) . .
O3 Mn1 O3 180 7_656 .
O4 Mn2 O5 170.53(12) . .
O4 Mn2 N6 92.35(19) . .
O5 Mn2 N6 97.1(2) . .
O4 Mn2 O1 100.27(11) . .
O5 Mn2 O1 76.46(11) . .
N6 Mn2 O1 104.57(16) . .
O4 Mn2 O2 76.31(11) . .
O5 Mn2 O2 94.41(11) . .
N6 Mn2 O2 167.21(19) . .
O1 Mn2 O2 83.56(9) . .
O4 Mn2 N3 101.19(16) . .
O5 Mn2 N3 78.93(16) . .
N6 Mn2 N3 95.44(17) . .
O1 Mn2 N3 149.86(14) . .
O2 Mn2 N3 81.25(12) . .
O6 Cr1 O4 170.24(13) 7_656 .
O6 Cr1 N2 92.5(2) 7_656 .
O4 Cr1 N2 96.0(2) . .
O6 Cr1 O3 76.03(11) 7_656 .
O4 Cr1 O3 95.96(12) . .
N2 Cr1 O3 167.2(2) . .
O6 Cr1 O2 97.23(11) 7_656 .
O4 Cr1 O2 76.08(12) . .
N2 Cr1 O2 103.78(16) . .
O3 Cr1 O2 83.60(9) . .
O6 Cr1 N1 104.13(19) 7_656 .
O4 Cr1 N1 79.8(2) . .
N2 Cr1 N1 96.3(2) . .
O3 Cr1 N1 81.29(16) . .
O2 Cr1 N1 149.9(2) . .
O5 Cr2 O6 169.49(12) . .
O5 Cr2 N5 92.80(17) . .
O6 Cr2 N5 97.41(18) . .
O5 Cr2 O3 99.18(12) . 7_656
O6 Cr2 O3 75.99(11) . 7_656
N5 Cr2 O3 103.99(16) . 7_656
O5 Cr2 O1 76.43(11) . .
O6 Cr2 O1 93.66(12) . .
N5 Cr2 O1 167.68(17) . .
O3 Cr2 O1 83.90(9) 7_656 .
O5 Cr2 N4 101.56(15) . .
O6 Cr2 N4 79.83(14) . .
N5 Cr2 N4 96.30(17) . .
O3 Cr2 N4 150.09(12) 7_656 .
O1 Cr2 N4 80.31(12) . .
C5B S1B S1B 144.6(7) . 2_755
C13 O1 Mn2 122.9(2) . .
C13 O1 Cr2 108.1(2) . .
Mn2 O1 Cr2 98.56(10) . .
C13 O1 Mn1 126.5(2) . .
Mn2 O1 Mn1 97.77(10) . .
Cr2 O1 Mn1 97.20(9) . .
C6 O2 Mn2 107.7(2) . .
C6 O2 Cr1 123.3(3) . .
Mn2 O2 Cr1 98.40(10) . .
C6 O2 Mn1 127.1(2) . .
Mn2 O2 Mn1 96.75(10) . .
Cr1 O2 Mn1 97.40(10) . .
C1 O3 Cr2 122.7(3) . 7_656
C1 O3 Cr1 108.5(3) . .
Cr2 O3 Cr1 98.96(11) 7_656 .
C1 O3 Mn1 126.6(3) . .
Cr2 O3 Mn1 97.10(11) 7_656 .
Cr1 O3 Mn1 97.40(10) . .
C4 O4 Mn2 134.6(4) . .
C4 O4 Cr1 115.4(4) . .
Mn2 O4 Cr1 109.16(13) . .
C9 O5 Cr2 133.7(3) . .
C9 O5 Mn2 117.0(3) . .
Cr2 O5 Mn2 108.55(13) . .
C10 O6 Cr1 130.9(3) . 7_656
C10 O6 Cr2 119.0(3) . .
Cr1 O6 Cr2 108.99(13) 7_656 .
C15 O7A H7A 107.8 . .
C15 O7B H7B 109.1 . .
C18 O8 H8 108.1 . .
C20 O9A H9A 105.5 . .
C20 O9B H9B 110.9 . .
C3 N1 C2 122.1(6) . .
C3 N1 C21 104.3(6) . .
C2 N1 C21 109.0(5) . .
C3 N1 Cr1 105.4(4) . .
C2 N1 Cr1 108.3(3) . .
C21 N1 Cr1 106.9(4) . .
C5A N2 Cr1 150.6(10) . .
C5B N2 Cr1 150.9(8) . .
C8 N3 C7 117.6(5) . .
C8 N3 C17 112.3(5) . .
C7 N3 C17 109.4(5) . .
C8 N3 Mn2 103.7(3) . .
C7 N3 Mn2 106.6(3) . .
C17 N3 Mn2 106.3(3) . .
C11 N4 C12 114.8(4) . .
C11 N4 C14 111.5(4) . .
C12 N4 C14 110.5(4) . .
C11 N4 Cr2 102.8(3) . .
C12 N4 Cr2 108.3(3) . .
C14 N4 Cr2 108.4(3) . .
C16 N5 Cr2 174.9(5) . .
C19 N6 Mn2 179.4(7) . .
O3 C1 C2 111.1(4) . .
O3 C1 H1A 109.4 . .
C2 C1 H1A 109.4 . .
O3 C1 H1B 109.4 . .
C2 C1 H1B 109.4 . .
H1A C1 H1B 108 . .
N1 C2 C1 115.2(4) . .
N1 C2 H2A 108.5 . .
C1 C2 H2A 108.5 . .
N1 C2 H2B 108.5 . .
C1 C2 H2B 108.5 . .
H2A C2 H2B 107.5 . .
N1 C3 C4 106.7(6) . .
N1 C3 H3A 110.4 . .
C4 C3 H3A 110.4 . .
N1 C3 H3B 110.4 . .
C4 C3 H3B 110.4 . .
H3A C3 H3B 108.6 . .
O4 C4 C3 111.5(5) . .
O4 C4 H4A 109.3 . .
C3 C4 H4A 109.3 . .
O4 C4 H4B 109.3 . .
C3 C4 H4B 109.3 . .
H4A C4 H4B 108 . .
N2 C5A S1A 166.9(15) . .
N2 C5B S1B 170.2(10) . .
O2 C6 C7 111.7(4) . .
O2 C6 H6A 109.3 . .
C7 C6 H6A 109.3 . .
O2 C6 H6B 109.3 . .
C7 C6 H6B 109.3 . .
H6A C6 H6B 107.9 . .
N3 C7 C6 114.3(4) . .
N3 C7 H7C 108.7 . .
C6 C7 H7C 108.7 . .
N3 C7 H7D 108.7 . .
C6 C7 H7D 108.7 . .
H7C C7 H7D 107.6 . .
N3 C8 C9 112.0(4) . .
N3 C8 H8A 109.2 . .
C9 C8 H8A 109.2 . .
N3 C8 H8B 109.2 . .
C9 C8 H8B 109.2 . .
H8A C8 H8B 107.9 . .
O5 C9 C8 111.5(5) . .
O5 C9 H9C 109.3 . .
C8 C9 H9C 109.3 . .
O5 C9 H9D 109.3 . .
C8 C9 H9D 109.3 . .
H9C C9 H9D 108 . .
O6 C10 C11 107.9(4) . .
O6 C10 H10A 110.1 . .
C11 C10 H10A 110.1 . .
O6 C10 H10B 110.1 . .
C11 C10 H10B 110.1 . .
H10A C10 H10B 108.4 . .
N4 C11 C10 111.8(4) . .
N4 C11 H11A 109.3 . .
C10 C11 H11A 109.3 . .
N4 C11 H11B 109.3 . .
C10 C11 H11B 109.3 . .
H11A C11 H11B 107.9 . .
N4 C12 C13 114.3(3) . .
N4 C12 H12A 108.7 . .
C13 C12 H12A 108.7 . .
N4 C12 H12B 108.7 . .
C13 C12 H12B 108.7 . .
H12A C12 H12B 107.6 . .
O1 C13 C12 111.8(3) . .
O1 C13 H13A 109.3 . .
C12 C13 H13A 109.3 . .
O1 C13 H13B 109.3 . .
C12 C13 H13B 109.3 . .
H13A C13 H13B 107.9 . .
C15 C14 N4 119.7(5) . .
C15 C14 H14A 107.4 . .
N4 C14 H14A 107.4 . .
C15 C14 H14B 107.4 . .
N4 C14 H14B 107.4 . .
H14A C14 H14B 106.9 . .
O7B C15 C14 125.2(7) . .
O7A C15 C14 118.1(8) . .
O7B C15 H15A 107.8 . .
O7A C15 H15A 107.8 . .
C14 C15 H15A 107.8 . .
O7A C15 H15B 107.8 . .
C14 C15 H15B 107.8 . .
H15A C15 H15B 107.1 . .
O7B C15 H15C 109 . .
C14 C15 H15C 107.4 . .
O7B C15 H15D 103.7 . .
C14 C15 H15D 103.3 . .
H15C C15 H15D 106.6 . .
N5 C16 S2 179.0(6) . .
C18 C17 N3 114.4(6) . .
C18 C17 H17A 108.7 . .
N3 C17 H17A 108.7 . .
C18 C17 H17B 108.7 . .
N3 C17 H17B 108.7 . .
H17A C17 H17B 107.6 . .
O8 C18 C17 107.0(6) . .
O8 C18 H18A 110.3 . .
C17 C18 H18A 110.3 . .
O8 C18 H18B 110.3 . .
C17 C18 H18B 110.3 . .
H18A C18 H18B 108.6 . .
N6 C19 S3 178.5(7) . .
O9A C20 C21 106.4(14) . .
O9B C20 C21 126.2(15) . .
O9A C20 H20A 110.5 . .
C21 C20 H20A 110.5 . .
O9A C20 H20B 110.5 . .
C21 C20 H20B 110.5 . .
H20A C20 H20B 108.6 . .
O9B C20 H20C 105.9 . .
C21 C20 H20C 109.3 . .
O9B C20 H20D 102.8 . .
C21 C20 H20D 104.4 . .
H20C C20 H20D 106.6 . .
C20 C21 N1 111.2(9) . .
C20 C21 H21A 109.4 . .
N1 C21 H21A 109.4 . .
C20 C21 H21B 109.4 . .
N1 C21 H21B 109.4 . .
H21A C21 H21B 108 . .

loop_
_geom_bond_atom_site_label_1
_geom_bond_atom_site_label_2
_geom_bond_distance
_geom_bond_site_symmetry_2
Mn1 O1 2.188(2) 7_656
Mn1 O1 2.188(2) .
Mn1 O2 2.201(3) 7_656
Mn1 O2 2.201(3) .
Mn1 O3 2.214(3) 7_656
Mn1 O3 2.214(3) .
Mn2 O4 2.010(4) .
Mn2 O5 2.022(3) .
Mn2 N6 2.063(5) .
Mn2 O1 2.147(3) .
Mn2 O2 2.169(3) .
Mn2 N3 2.210(4) .
Cr1 O6 1.998(3) 7_656
Cr1 O4 2.020(3) .
Cr1 N2 2.082(5) .
Cr1 O3 2.157(3) .
Cr1 O2 2.170(3) .
Cr1 N1 2.199(4) .
Cr2 O5 2.004(3) .
Cr2 O6 2.016(3) .
Cr2 N5 2.077(6) .
Cr2 O3 2.143(3) 7_656
Cr2 O1 2.165(3) .
Cr2 N4 2.221(3) .
S1A C5A 1.632(13) .
S1B C5B 1.596(13) .
S2 C16 1.616(7) .
S3 C19 1.610(6) .
O1 C13 1.431(4) .
O2 C6 1.416(5) .
O3 C1 1.429(5) .
O3 Cr2 2.143(3) 7_656
O4 C4 1.412(7) .
O5 C9 1.409(6) .
O6 C10 1.402(6) .
O6 Cr1 1.998(3) 7_656
O7A C15 1.332(11) .
O7A H7A 0.8499 .
O7B C15 1.222(10) .
O7B H7B 0.85 .
O8 C18 1.430(9) .
O8 H8 0.85 .
O9A C20 1.281(15) .
O9A H9A 0.8498 .
O9B C20 1.35(3) .
O9B H9B 0.8501 .
N1 C3 1.408(9) .
N1 C2 1.440(7) .
N1 C21 1.704(10) .
N2 C5A 1.214(14) .
N2 C5B 1.224(13) .
N3 C8 1.459(8) .
N3 C7 1.486(6) .
N3 C17 1.557(8) .
N4 C11 1.456(7) .
N4 C12 1.464(6) .
N4 C14 1.498(6) .
N5 C16 1.140(7) .
N6 C19 1.141(7) .
C1 C2 1.537(8) .
C1 H1A 0.99 .
C1 H1B 0.99 .
C2 H2A 0.99 .
C2 H2B 0.99 .
C3 C4 1.615(11) .
C3 H3A 0.99 .
C3 H3B 0.99 .
C4 H4A 0.99 .
C4 H4B 0.99 .
C6 C7 1.501(6) .
C6 H6A 0.99 .
C6 H6B 0.99 .
C7 H7C 0.99 .
C7 H7D 0.99 .
C8 C9 1.471(9) .
C8 H8A 0.99 .
C8 H8B 0.99 .
C9 H9C 0.99 .
C9 H9D 0.99 .
C10 C11 1.563(8) .
C10 H10A 0.99 .
C10 H10B 0.99 .
C11 H11A 0.99 .
C11 H11B 0.99 .
C12 C13 1.507(6) .
C12 H12A 0.99 .
C12 H12B 0.99 .
C13 H13A 0.99 .
C13 H13B 0.99 .
C14 C15 1.480(7) .
C14 H14A 0.99 .
C14 H14B 0.99 .
C15 H15A 0.99 .
C15 H15B 0.99 .
C15 H15C 0.9701 .
C15 H15D 0.9702 .
C17 C18 1.490(9) .
C17 H17A 0.99 .
C17 H17B 0.99 .
C18 H18A 0.99 .
C18 H18B 0.99 .
C20 C21 1.399(14) .
C20 H20A 0.99 .
C20 H20B 0.99 .
C20 H20C 0.97 .
C20 H20D 0.97 .
C21 H21A 0.99 .
C21 H21B 0.99 .

loop_
_geom_torsion_atom_site_label_1
_geom_torsion_atom_site_label_2
_geom_torsion_atom_site_label_3
_geom_torsion_atom_site_label_4
_geom_torsion
_geom_torsion_site_symmetry_1
_geom_torsion_site_symmetry_4
O4 Mn2 O1 C13 -70.7(3) . .
O5 Mn2 O1 C13 118.4(3) . .
N6 Mn2 O1 C13 24.5(3) . .
O2 Mn2 O1 C13 -145.5(3) . .
N3 Mn2 O1 C13 154.5(3) . .
O4 Mn2 O1 Cr2 171.22(11) . .
O5 Mn2 O1 Cr2 0.30(10) . .
N6 Mn2 O1 Cr2 -93.6(2) . .
O2 Mn2 O1 Cr2 96.44(10) . .
N3 Mn2 O1 Cr2 36.4(3) . .
O4 Mn2 O1 Mn1 72.68(12) . .
O5 Mn2 O1 Mn1 -98.24(12) . .
N6 Mn2 O1 Mn1 167.85(19) . .
O2 Mn2 O1 Mn1 -2.10(10) . .
N3 Mn2 O1 Mn1 -62.1(3) . .
O5 Cr2 O1 C13 -129.1(3) . .
O6 Cr2 O1 C13 54.4(3) . .
N5 Cr2 O1 C13 -99.5(8) . .
O3 Cr2 O1 C13 129.9(3) 7_656 .
N4 Cr2 O1 C13 -24.6(3) . .
O5 Cr2 O1 Mn2 -0.30(10) . .
O6 Cr2 O1 Mn2 -176.78(11) . .
N5 Cr2 O1 Mn2 29.3(8) . .
O3 Cr2 O1 Mn2 -101.30(11) 7_656 .
N4 Cr2 O1 Mn2 104.20(14) . .
O5 Cr2 O1 Mn1 98.72(12) . .
O6 Cr2 O1 Mn1 -77.76(12) . .
N5 Cr2 O1 Mn1 128.3(7) . .
O3 Cr2 O1 Mn1 -2.28(10) 7_656 .
N4 Cr2 O1 Mn1 -156.78(15) . .
O2 Mn1 O1 C13 -36.5(3) 7_656 .
O2 Mn1 O1 C13 143.5(3) . .
O3 Mn1 O1 C13 -116.6(3) 7_656 .
O3 Mn1 O1 C13 63.4(3) . .
O2 Mn1 O1 Mn2 -177.92(9) 7_656 .
O2 Mn1 O1 Mn2 2.08(9) . .
O3 Mn1 O1 Mn2 101.93(10) 7_656 .
O3 Mn1 O1 Mn2 -78.07(10) . .
O2 Mn1 O1 Cr2 82.37(11) 7_656 .
O2 Mn1 O1 Cr2 -97.63(11) . .
O3 Mn1 O1 Cr2 2.22(9) 7_656 .
O3 Mn1 O1 Cr2 -177.78(9) . .
O4 Mn2 O2 C6 127.4(3) . .
O5 Mn2 O2 C6 -54.6(3) . .
N6 Mn2 O2 C6 99.3(7) . .
O1 Mn2 O2 C6 -130.4(3) . .
N3 Mn2 O2 C6 23.5(3) . .
O4 Mn2 O2 Cr1 -1.62(11) . .
O5 Mn2 O2 Cr1 176.45(11) . .
N6 Mn2 O2 Cr1 -29.6(7) . .
O1 Mn2 O2 Cr1 100.63(10) . .
N3 Mn2 O2 Cr1 5.48(16) . .
O4 Mn2 O2 Mn1 -100.16(12) . .
O5 Mn2 O2 Mn1 77.91(12) . .
N6 Mn2 O2 Mn1 -128.2(7) . .
O1 Mn2 O2 Mn1 2.09(9) . .
N3 Mn2 O2 Mn1 155.98(16) . .
O6 Cr1 O2 C6 71.2(3) 7_656 .
O4 Cr1 O2 C6 -116.0(3) . .
N2 Cr1 O2 C6 -23.2(3) . .
O3 Cr1 O2 C6 146.2(3) . .
N1 Cr1 O2 C6 -153.6(3) . .
O6 Cr1 O2 Mn2 -171.17(11) 7_656 .
O4 Cr1 O2 Mn2 1.61(11) . .
N2 Cr1 O2 Mn2 94.5(2) . .
O3 Cr1 O2 Mn2 -96.18(11) . .
N1 Cr1 O2 Mn2 -36.0(3) . .
O6 Cr1 O2 Mn1 -73.18(12) 7_656 .
O4 Cr1 O2 Mn1 99.60(12) . .
N2 Cr1 O2 Mn1 -167.54(19) . .
O3 Cr1 O2 Mn1 1.81(10) . .
N1 Cr1 O2 Mn1 62.0(3) . .
O1 Mn1 O2 C6 -63.9(3) 7_656 .
O1 Mn1 O2 C6 116.1(3) . .
O3 Mn1 O2 C6 35.9(3) 7_656 .
O3 Mn1 O2 C6 -144.1(3) . .
O1 Mn1 O2 Mn2 177.95(9) 7_656 .
O1 Mn1 O2 Mn2 -2.05(9) . .
O3 Mn1 O2 Mn2 -82.35(11) 7_656 .
O3 Mn1 O2 Mn2 97.65(11) . .
O1 Mn1 O2 Cr1 78.52(10) 7_656 .
O1 Mn1 O2 Cr1 -101.48(10) . .
O3 Mn1 O2 Cr1 178.23(9) 7_656 .
O3 Mn1 O2 Cr1 -1.77(9) . .
O6 Cr1 O3 C1 -130.1(3) 7_656 .
O4 Cr1 O3 C1 55.6(3) . .
N2 Cr1 O3 C1 -103.2(8) . .
O2 Cr1 O3 C1 130.8(3) . .
N1 Cr1 O3 C1 -23.1(3) . .
O6 Cr1 O3 Cr2 -1.12(12) 7_656 7_656
O4 Cr1 O3 Cr2 -175.45(12) . 7_656
N2 Cr1 O3 Cr2 25.7(8) . 7_656
O2 Cr1 O3 Cr2 -100.24(11) . 7_656
N1 Cr1 O3 Cr2 105.9(2) . 7_656
O6 Cr1 O3 Mn1 97.31(13) 7_656 .
O4 Cr1 O3 Mn1 -77.02(13) . .
N2 Cr1 O3 Mn1 124.2(7) . .
O2 Cr1 O3 Mn1 -1.80(10) . .
N1 Cr1 O3 Mn1 -155.7(2) . .
O1 Mn1 O3 C1 142.6(4) 7_656 .
O1 Mn1 O3 C1 -37.4(4) . .
O2 Mn1 O3 C1 62.2(4) 7_656 .
O2 Mn1 O3 C1 -117.8(4) . .
O1 Mn1 O3 Cr2 2.24(10) 7_656 7_656
O1 Mn1 O3 Cr2 -177.76(10) . 7_656
O2 Mn1 O3 Cr2 -78.17(11) 7_656 7_656
O2 Mn1 O3 Cr2 101.83(11) . 7_656
O1 Mn1 O3 Cr1 -97.81(11) 7_656 .
O1 Mn1 O3 Cr1 82.19(11) . .
O2 Mn1 O3 Cr1 -178.22(10) 7_656 .
O2 Mn1 O3 Cr1 1.78(10) . .
N6 Mn2 O4 C4 -15.1(5) . .
O1 Mn2 O4 C4 90.1(5) . .
O2 Mn2 O4 C4 170.8(5) . .
N3 Mn2 O4 C4 -111.2(5) . .
N6 Mn2 O4 Cr1 175.84(18) . .
O1 Mn2 O4 Cr1 -78.89(15) . .
O2 Mn2 O4 Cr1 1.82(13) . .
N3 Mn2 O4 Cr1 79.83(17) . .
N2 Cr1 O4 C4 84.1(4) . .
O3 Cr1 O4 C4 -91.3(4) . .
O2 Cr1 O4 C4 -173.2(4) . .
N1 Cr1 O4 C4 -11.3(4) . .
N2 Cr1 O4 Mn2 -104.57(19) . .
O3 Cr1 O4 Mn2 80.05(15) . .
O2 Cr1 O4 Mn2 -1.82(13) . .
N1 Cr1 O4 Mn2 160.1(2) . .
O6 Cr2 O5 C9 -149.3(7) . .
N5 Cr2 O5 C9 17.1(5) . .
O3 Cr2 O5 C9 -87.5(4) 7_656 .
O1 Cr2 O5 C9 -168.9(5) . .
N4 Cr2 O5 C9 114.1(4) . .
O6 Cr2 O5 Mn2 20.0(8) . .
N5 Cr2 O5 Mn2 -173.61(18) . .
O3 Cr2 O5 Mn2 81.73(14) 7_656 .
O1 Cr2 O5 Mn2 0.34(12) . .
N4 Cr2 O5 Mn2 -76.59(16) . .
N6 Mn2 O5 C9 -85.7(4) . .
O1 Mn2 O5 C9 171.0(4) . .
O2 Mn2 O5 C9 88.7(4) . .
N3 Mn2 O5 C9 8.5(4) . .
N6 Mn2 O5 Cr2 103.01(18) . .
O1 Mn2 O5 Cr2 -0.34(12) . .
O2 Mn2 O5 Cr2 -82.62(14) . .
N3 Mn2 O5 Cr2 -162.80(17) . .
O5 Cr2 O6 C10 -104.4(7) . .
N5 Cr2 O6 C10 89.3(4) . .
O3 Cr2 O6 C10 -168.1(4) 7_656 .
O1 Cr2 O6 C10 -85.3(4) . .
N4 Cr2 O6 C10 -5.9(4) . .
O5 Cr2 O6 Cr1 64.9(7) . 7_656
N5 Cr2 O6 Cr1 -101.39(19) . 7_656
O3 Cr2 O6 Cr1 1.26(13) 7_656 7_656
O1 Cr2 O6 Cr1 84.04(15) . 7_656
N4 Cr2 O6 Cr1 163.50(18) . 7_656
O6 Cr1 N1 C3 -154.2(6) 7_656 .
O4 Cr1 N1 C3 34.9(6) . .
N2 Cr1 N1 C3 -60.0(6) . .
O3 Cr1 N1 C3 132.7(6) . .
O2 Cr1 N1 C3 71.9(7) . .
O6 Cr1 N1 C2 73.6(5) 7_656 .
O4 Cr1 N1 C2 -97.3(5) . .
N2 Cr1 N1 C2 167.8(5) . .
O3 Cr1 N1 C2 0.5(4) . .
O2 Cr1 N1 C2 -60.3(6) . .
O6 Cr1 N1 C21 -43.7(4) 7_656 .
O4 Cr1 N1 C21 145.5(4) . .
N2 Cr1 N1 C21 50.5(4) . .
O3 Cr1 N1 C21 -116.8(4) . .
O2 Cr1 N1 C21 -177.5(3) . .
O6 Cr1 N2 C5A -153.1(15) 7_656 .
O4 Cr1 N2 C5A 22.1(15) . .
O3 Cr1 N2 C5A -179.1(13) . .
O2 Cr1 N2 C5A -55.0(15) . .
N1 Cr1 N2 C5A 102.4(15) . .
O6 Cr1 N2 C5B 11.1(14) 7_656 .
O4 Cr1 N2 C5B -173.8(14) . .
O3 Cr1 N2 C5B -15.0(18) . .
O2 Cr1 N2 C5B 109.1(14) . .
N1 Cr1 N2 C5B -93.4(14) . .
O4 Mn2 N3 C8 161.8(3) . .
O5 Mn2 N3 C8 -27.8(3) . .
N6 Mn2 N3 C8 68.3(4) . .
O1 Mn2 N3 C8 -63.5(4) . .
O2 Mn2 N3 C8 -124.1(4) . .
O4 Mn2 N3 C7 -73.4(3) . .
O5 Mn2 N3 C7 96.9(3) . .
N6 Mn2 N3 C7 -166.9(4) . .
O1 Mn2 N3 C7 61.2(5) . .
O2 Mn2 N3 C7 0.7(3) . .
O4 Mn2 N3 C17 43.3(4) . .
O5 Mn2 N3 C17 -146.4(4) . .
N6 Mn2 N3 C17 -50.2(4) . .
O1 Mn2 N3 C17 177.9(3) . .
O2 Mn2 N3 C17 117.4(4) . .
O5 Cr2 N4 C11 -162.6(3) . .
O6 Cr2 N4 C11 28.0(3) . .
N5 Cr2 N4 C11 -68.4(4) . .
O3 Cr2 N4 C11 64.4(4) 7_656 .
O1 Cr2 N4 C11 123.5(3) . .
O5 Cr2 N4 C12 75.5(3) . .
O6 Cr2 N4 C12 -93.9(3) . .
N5 Cr2 N4 C12 169.7(3) . .
O3 Cr2 N4 C12 -57.5(5) 7_656 .
O1 Cr2 N4 C12 1.7(3) . .
O5 Cr2 N4 C14 -44.4(4) . .
O6 Cr2 N4 C14 146.2(4) . .
N5 Cr2 N4 C14 49.7(4) . .
O3 Cr2 N4 C14 -177.4(3) 7_656 .
O1 Cr2 N4 C14 -118.3(4) . .
Cr2 O3 C1 C2 -73.4(6) 7_656 .
Cr1 O3 C1 C2 40.7(5) . .
Mn1 O3 C1 C2 155.4(3) . .
C3 N1 C2 C1 -100.9(7) . .
C21 N1 C2 C1 137.5(5) . .
Cr1 N1 C2 C1 21.6(6) . .
O3 C1 C2 N1 -43.4(7) . .
C2 N1 C3 C4 75.9(7) . .
C21 N1 C3 C4 -160.3(5) . .
Cr1 N1 C3 C4 -47.9(7) . .
Mn2 O4 C4 C3 179.8(4) . .
Cr1 O4 C4 C3 -11.7(7) . .
N1 C3 C4 O4 41.8(8) . .
C5B N2 C5A S1A 6(5) . .
Mn2 O2 C6 C7 -43.9(5) . .
Cr1 O2 C6 C7 69.2(5) . .
Mn1 O2 C6 C7 -157.2(3) . .
C8 N3 C7 C6 91.4(6) . .
C17 N3 C7 C6 -139.0(5) . .
Mn2 N3 C7 C6 -24.4(5) . .
O2 C6 C7 N3 47.8(6) . .
C7 N3 C8 C9 -73.5(6) . .
C17 N3 C8 C9 158.1(5) . .
Mn2 N3 C8 C9 43.8(5) . .
Cr2 O5 C9 C8 -178.0(4) . .
Mn2 O5 C9 C8 13.5(6) . .
N3 C8 C9 O5 -40.1(7) . .
Cr1 O6 C10 C11 176.6(3) 7_656 .
Cr2 O6 C10 C11 -16.8(6) . .
C12 N4 C11 C10 71.9(5) . .
C14 N4 C11 C10 -161.3(4) . .
Cr2 N4 C11 C10 -45.4(5) . .
O6 C10 C11 N4 43.4(6) . .
C11 N4 C12 C13 -92.9(5) . .
C14 N4 C12 C13 139.8(4) . .
Cr2 N4 C12 C13 21.3(5) . .
Mn2 O1 C13 C12 -69.7(4) . .
Cr2 O1 C13 C12 43.7(4) . .
Mn1 O1 C13 C12 157.6(3) . .
N4 C12 C13 O1 -45.0(6) . .
C11 N4 C14 C15 -67.6(7) . .
C12 N4 C14 C15 61.4(7) . .
Cr2 N4 C14 C15 180.0(5) . .
N4 C14 C15 O7B -51.1(14) . .
N4 C14 C15 O7A 58.4(10) . .
C8 N3 C17 C18 70.1(8) . .
C7 N3 C17 C18 -62.4(8) . .
Mn2 N3 C17 C18 -177.2(6) . .
N3 C17 C18 O8 -179.9(7) . .
O9A C20 C21 N1 -176.7(11) . .
O9B C20 C21 N1 -86(2) . .
C3 N1 C21 C20 -65.0(9) . .
C2 N1 C21 C20 66.9(9) . .
Cr1 N1 C21 C20 -176.3(8) . .

loop_
_platon_squeeze_void_nr
_platon_squeeze_void_average_x
_platon_squeeze_void_average_y
_platon_squeeze_void_average_z
_platon_squeeze_void_volume
_platon_squeeze_void_count_electrons
_platon_squeeze_void_content
1 0.250 0.750 0.000 323 55 ' '
2 0.750 0.250 0.000 323 55 ' '
3 0.000 0.741 0.250 9 1 ' '
4 0.500 0.241 0.250 9 1 ' '
5 0.250 0.250 0.500 324 55 ' '
6 0.750 0.750 0.500 324 55 ' '
7 0.000 0.259 0.750 9 1 ' '
8 0.500 0.759 0.750 9 1 ' '
